data_7036497
loop_
_publ_author_name
'Zhang, Zong-Hui'
'Liu, Bing'
'Xu, Ling'
'Jiao, Huan'

_publ_section_title
;
 Combination effect of ionic liquid components on the structure and
 properties in 1,4-benzenedicarboxylate based zinc metal-organic
 frameworks.
;
_journal_issue 41
_journal_name_full 'Dalton transactions (Cambridge, England : 2003)'
_journal_page_first 17980
_journal_page_last 17989
_journal_paper_doi 10.1039/c5dt02672e
_journal_volume 44
_journal_year 2015
_chemical_formula_moiety 'C24 H12 I2 O12 Zn3, 2(C6 H11 N2)'
_chemical_formula_sum 'C36 H34 I2 N4 O12 Zn3'
_chemical_formula_weight 1164.58
_chemical_name_systematic
; 
 ? 
;
_space_group_IT_number 14
_symmetry_cell_setting monoclinic
_symmetry_space_group_name_Hall '-P 2yn'
_symmetry_space_group_name_H-M 'P 1 21/n 1'
_atom_sites_solution_hydrogens geom
_atom_sites_solution_primary direct
_atom_sites_solution_secondary difmap
_audit_block_doi 10.5517/cc1j5jbk
_audit_creation_method SHELXL-97
_audit_update_record
;
2015-06-08 deposited with the CCDC.
2015-09-11 downloaded from the CCDC.
;
_cell_angle_alpha 90.00
_cell_angle_beta 110.270(5)
_cell_angle_gamma 90.00
_cell_formula_units_Z 2
_cell_length_a 13.2282(8)
_cell_length_b 9.3686(3)
_cell_length_c 18.6590(7)
_cell_measurement_temperature 293(2)
_cell_volume 2169.20(18)
_computing_cell_refinement 'CrystalClear (Rigaku Corp., 2002)'
_computing_data_collection 'CrystalClear (Rigaku Corp., 2002)'
_computing_data_reduction 'CrystalClear (Rigaku Corp., 2002)'
_computing_molecular_graphics 'Siemens SHELXTL^TM^ 5'
_computing_publication_material 'Siemens SHELXTL^TM^ 5'
_computing_structure_refinement 'Siemens SHELXTL^TM^ 5'
_computing_structure_solution 'Siemens SHELXTL^TM^ 5'
_diffrn_ambient_temperature 293(2)
_diffrn_measured_fraction_theta_full 0.995
_diffrn_measured_fraction_theta_max 0.995
_diffrn_measurement_device_type 'Rigaku Mercury CCD'
_diffrn_measurement_method \w
_diffrn_radiation_monochromator graphite
_diffrn_radiation_source 'rotating-anode generator'
_diffrn_radiation_type MoK\a
_diffrn_radiation_wavelength 0.71073
_diffrn_reflns_av_R_equivalents 0.0432
_diffrn_reflns_av_sigmaI/netI 0.0586
_diffrn_reflns_limit_h_max 12
_diffrn_reflns_limit_h_min -15
_diffrn_reflns_limit_k_max 9
_diffrn_reflns_limit_k_min -11
_diffrn_reflns_limit_l_max 22
_diffrn_reflns_limit_l_min -16
_diffrn_reflns_number 9024
_diffrn_reflns_theta_full 25.02
_diffrn_reflns_theta_max 25.02
_diffrn_reflns_theta_min 3.77
_exptl_absorpt_coefficient_mu 3.130
_exptl_absorpt_correction_T_max 0.855
_exptl_absorpt_correction_T_min 0.694
_exptl_absorpt_correction_type multi-scan
_exptl_absorpt_process_details 'Sphere (CrystalClear)'
_exptl_crystal_colour colorless
_exptl_crystal_density_diffrn 1.783
_exptl_crystal_density_method 'not measured'
_exptl_crystal_description Block
_exptl_crystal_F_000 1140
_exptl_crystal_size_max 0.20
_exptl_crystal_size_mid 0.10
_exptl_crystal_size_min 0.05
_refine_diff_density_max 0.752
_refine_diff_density_min -1.287
_refine_diff_density_rms 0.118
_refine_ls_extinction_method none
_refine_ls_goodness_of_fit_ref 1.018
_refine_ls_hydrogen_treatment constr
_refine_ls_matrix_type full
_refine_ls_number_parameters 259
_refine_ls_number_reflns 3806
_refine_ls_number_restraints 6
_refine_ls_restrained_S_all 1.022
_refine_ls_R_factor_all 0.0702
_refine_ls_R_factor_gt 0.0451
_refine_ls_shift/su_max 0.000
_refine_ls_shift/su_mean 0.000
_refine_ls_structure_factor_coef Fsqd
_refine_ls_weighting_details 'calc w=1/[\s^2^(Fo^2^)+(0.0537P)^2^+3.9071P] where P=(Fo^2^+2Fc^2^)/3'
_refine_ls_weighting_scheme calc
_refine_ls_wR_factor_gt 0.1061
_refine_ls_wR_factor_ref 0.1210
_reflns_number_gt 2841
_reflns_number_total 3806
_reflns_threshold_expression >2sigma(I)
_cod_data_source_file c5dt02672e2.cif
_cod_data_source_block 14
_cod_depositor_comments
;
The following automatic conversions were performed:

'_symmetry_cell_setting' value 'Monoclinic' changed to 'monoclinic'
according to
/usr/data/users/saulius/crontab/automatic-downloads/rss-feeds/RSC/lib/dictionaries/cif_core.dic
dictionary named 'cif_core.dic' version 2.4.2 from 2011-04-26.

Automatic conversion script
Id: cif_fix_values 3271 2015-04-21 07:52:19Z andrius 

 Adding full bibliography for 7036490--7036500.cif.
;
_cod_original_cell_volume 2169.20(17)
_cod_original_sg_symbol_H-M P2(1)/n
_cod_database_code 7036497

loop_
_symmetry_equiv_pos_as_xyz
'x, y, z'
'-x+1/2, y+1/2, -z+1/2'
'-x, -y, -z'
'x-1/2, -y-1/2, z-1/2'

loop_
_atom_site_label
_atom_site_type_symbol
_atom_site_fract_x
_atom_site_fract_y
_atom_site_fract_z
_atom_site_U_iso_or_equiv
_atom_site_adp_type
_atom_site_occupancy
_atom_site_symmetry_multiplicity
_atom_site_calc_flag
_atom_site_refinement_flags
Zn1 Zn 0.80504(5) 0.96751(7) 0.06861(3) 0.02244(19) Uani 1 1 d .
Zn2 Zn 1.0000 1.0000 0.0000 0.0203(2) Uani 1 2 d S
I1 I 0.64947(5) 0.83850(7) 0.09152(4) 0.0696(2) Uani 1 1 d .
O11 O 0.8954(3) 1.0785(4) 0.1553(2) 0.0354(10) Uani 1 1 d .
O12 O 1.0261(4) 1.0925(4) 0.1054(2) 0.0405(11) Uani 1 1 d .
O13 O 1.2352(3) 1.4019(5) 0.4832(2) 0.0389(11) Uani 1 1 d .
O14 O 1.3731(3) 1.3751(5) 0.4426(2) 0.0393(11) Uani 1 1 d .
C11 C 1.0652(5) 1.1718(6) 0.2310(3) 0.0312(14) Uani 1 1 d .
C12 C 1.0273(5) 1.2112(8) 0.2882(4) 0.0442(18) Uani 1 1 d .
H12A H 0.9553 1.1963 0.2821 0.053 Uiso 1 1 calc R
C13 C 1.0960(5) 1.2731(8) 0.3550(4) 0.0469(19) Uani 1 1 d .
H13A H 1.0695 1.3025 0.3927 0.056 Uiso 1 1 calc R
C14 C 1.2037(5) 1.2909(6) 0.3652(3) 0.0306(14) Uani 1 1 d .
C15 C 1.2406(5) 1.2487(7) 0.3076(3) 0.0395(16) Uani 1 1 d .
H15A H 1.3130 1.2602 0.3138 0.047 Uiso 1 1 calc R
C16 C 1.1720(5) 1.1903(8) 0.2416(4) 0.0427(17) Uani 1 1 d .
H16A H 1.1982 1.1627 0.2034 0.051 Uiso 1 1 calc R
C17 C 0.9900(5) 1.1089(6) 0.1580(3) 0.0285(13) Uani 1 1 d .
C18 C 1.2768(5) 1.3615(6) 0.4360(3) 0.0279(13) Uani 1 1 d .
O21 O 0.8935(3) 0.8469(4) 0.0269(2) 0.0271(9) Uani 1 1 d .
O22 O 0.9413(5) 0.7346(5) 0.1384(3) 0.0543(14) Uani 1 1 d .
C21 C 0.9686(5) 0.6147(6) 0.0334(3) 0.0299(14) Uani 1 1 d .
C22 C 1.0335(6) 0.5092(6) 0.0785(4) 0.0376(16) Uani 1 1 d .
H22A H 1.0564 0.5161 0.1315 0.045 Uiso 1 1 calc R
C23 C 0.9358(5) 0.6059(6) -0.0449(4) 0.0361(15) Uani 1 1 d .
H23A H 0.8930 0.6774 -0.0750 0.043 Uiso 1 1 calc R
C24 C 0.9348(5) 0.7380(6) 0.0720(4) 0.0301(14) Uani 1 1 d .
N1 N 0.6893(8) 1.3659(10) 0.1198(7) 0.090(3) Uani 1 1 d .
N2 N 0.5693(7) 1.2616(9) 0.1512(4) 0.083(2) Uani 1 1 d .
C1 C 0.6136(10) 1.2729(12) 0.0989(6) 0.084(3) Uani 1 1 d .
H1A H 0.5934 1.2215 0.0535 0.101 Uiso 1 1 calc R
C2 C 0.6988(13) 1.4135(15) 0.1849(8) 0.124(5) Uani 1 1 d .
H2A H 0.7502 1.4783 0.2136 0.149 Uiso 1 1 calc R
C3 C 0.6216(12) 1.3537(16) 0.2051(7) 0.117(5) Uani 1 1 d .
H3A H 0.6068 1.3732 0.2494 0.140 Uiso 1 1 calc R
C4 C 0.7586(14) 1.4145(14) 0.0783(10) 0.159(7) Uani 1 1 d .
H4A H 0.8069 1.4867 0.1075 0.239 Uiso 1 1 calc R
H4B H 0.7150 1.4533 0.0298 0.239 Uiso 1 1 calc R
H4C H 0.7996 1.3353 0.0703 0.239 Uiso 1 1 calc R
C5 C 0.4766(13) 1.1670(16) 0.1485(10) 0.146(6) Uani 1 1 d .
H5A H 0.4619 1.1009 0.1061 0.175 Uiso 1 1 calc R
H5B H 0.4952 1.1118 0.1953 0.175 Uiso 1 1 calc R
C6 C 0.3859(15) 1.248(2) 0.1400(11) 0.194(8) Uani 1 1 d U
H6A H 0.3276 1.1865 0.1393 0.291 Uiso 1 1 calc R
H6B H 0.3663 1.3002 0.0928 0.291 Uiso 1 1 calc R
H6C H 0.4008 1.3138 0.1818 0.291 Uiso 1 1 calc R

loop_
_atom_site_aniso_label
_atom_site_aniso_U_11
_atom_site_aniso_U_22
_atom_site_aniso_U_33
_atom_site_aniso_U_23
_atom_site_aniso_U_13
_atom_site_aniso_U_12
Zn1 0.0181(4) 0.0301(4) 0.0177(3) -0.0003(3) 0.0042(3) -0.0003(3)
Zn2 0.0160(5) 0.0269(5) 0.0163(4) -0.0003(3) 0.0035(4) 0.0025(4)
I1 0.0470(4) 0.0911(5) 0.0807(4) 0.0057(3) 0.0348(3) -0.0208(3)
O11 0.029(3) 0.050(3) 0.023(2) -0.0112(18) 0.0037(19) -0.004(2)
O12 0.050(3) 0.050(3) 0.021(2) -0.0151(19) 0.012(2) -0.020(2)
O13 0.031(2) 0.063(3) 0.024(2) -0.017(2) 0.010(2) -0.014(2)
O14 0.021(2) 0.051(3) 0.042(3) -0.019(2) 0.006(2) -0.005(2)
C11 0.031(4) 0.042(4) 0.021(3) -0.006(3) 0.009(3) -0.002(3)
C12 0.019(3) 0.079(5) 0.035(4) -0.027(3) 0.009(3) -0.010(3)
C13 0.029(4) 0.087(5) 0.028(4) -0.030(3) 0.014(3) -0.010(4)
C14 0.026(3) 0.036(3) 0.027(3) -0.008(3) 0.006(3) -0.008(3)
C15 0.024(3) 0.063(4) 0.032(4) -0.016(3) 0.011(3) -0.007(3)
C16 0.030(4) 0.070(5) 0.031(4) -0.014(3) 0.015(3) -0.011(3)
C17 0.031(4) 0.030(3) 0.020(3) -0.006(2) 0.002(3) 0.000(3)
C18 0.024(3) 0.030(3) 0.025(3) -0.006(2) 0.002(3) -0.001(3)
O21 0.026(2) 0.022(2) 0.034(2) 0.0010(16) 0.0121(19) 0.0011(17)
O22 0.088(4) 0.043(3) 0.043(3) 0.005(2) 0.036(3) 0.017(3)
C21 0.034(4) 0.021(3) 0.037(4) 0.001(2) 0.017(3) 0.002(3)
C22 0.051(4) 0.032(3) 0.031(3) 0.003(3) 0.016(3) 0.007(3)
C23 0.043(4) 0.029(3) 0.033(3) 0.004(3) 0.009(3) 0.007(3)
C24 0.031(4) 0.023(3) 0.038(4) 0.000(3) 0.015(3) -0.003(3)
N1 0.080(7) 0.087(6) 0.111(8) 0.005(6) 0.042(6) 0.000(5)
N2 0.087(6) 0.109(6) 0.054(5) -0.006(4) 0.024(5) -0.010(5)
C1 0.098(9) 0.091(7) 0.065(6) -0.029(5) 0.029(6) -0.008(7)
C2 0.135(14) 0.132(11) 0.087(10) -0.027(8) 0.015(9) -0.033(10)
C3 0.123(12) 0.162(12) 0.061(7) -0.045(8) 0.025(8) -0.007(10)
C4 0.198(17) 0.098(10) 0.228(19) -0.011(10) 0.133(16) -0.024(10)
C5 0.122(13) 0.162(14) 0.166(15) 0.020(11) 0.065(12) -0.027(11)
C6 0.137(13) 0.272(16) 0.209(15) -0.047(13) 0.106(12) -0.020(12)

loop_
_atom_type_symbol
_atom_type_description
_atom_type_scat_dispersion_real
_atom_type_scat_dispersion_imag
_atom_type_scat_source
C C 0.0033 0.0016 'International Tables Vol C Tables 4.2.6.8 and 6.1.1.4'
H H 0.0000 0.0000 'International Tables Vol C Tables 4.2.6.8 and 6.1.1.4'
N N 0.0061 0.0033 'International Tables Vol C Tables 4.2.6.8 and 6.1.1.4'
O O 0.0106 0.0060 'International Tables Vol C Tables 4.2.6.8 and 6.1.1.4'
Zn Zn 0.2839 1.4301 'International Tables Vol C Tables 4.2.6.8 and 6.1.1.4'
I I -0.4742 1.8119 'International Tables Vol C Tables 4.2.6.8 and 6.1.1.4'

loop_
_geom_angle_atom_site_label_1
_geom_angle_atom_site_label_2
_geom_angle_atom_site_label_3
_geom_angle
_geom_angle_site_symmetry_1
_geom_angle_site_symmetry_3
O11 Zn1 O13 108.79(19) . 4_585
O11 Zn1 O21 110.91(17) . .
O13 Zn1 O21 102.29(17) 4_585 .
O11 Zn1 I1 114.42(13) . .
O13 Zn1 I1 104.54(13) 4_585 .
O21 Zn1 I1 114.78(11) . .
O14 Zn2 O14 180.0 2_745 4_585
O14 Zn2 O12 84.52(19) 2_745 .
O14 Zn2 O12 95.48(19) 4_585 .
O14 Zn2 O12 95.48(19) 2_745 3_775
O14 Zn2 O12 84.52(19) 4_585 3_775
O12 Zn2 O12 180.000(1) . 3_775
O14 Zn2 O21 91.08(16) 2_745 3_775
O14 Zn2 O21 88.92(15) 4_585 3_775
O12 Zn2 O21 92.00(15) . 3_775
O12 Zn2 O21 88.00(15) 3_775 3_775
O14 Zn2 O21 88.92(15) 2_745 .
O14 Zn2 O21 91.08(16) 4_585 .
O12 Zn2 O21 88.00(15) . .
O12 Zn2 O21 92.00(15) 3_775 .
O21 Zn2 O21 180.00(19) 3_775 .
C17 O11 Zn1 117.8(4) . .
C17 O12 Zn2 145.3(4) . .
C18 O13 Zn1 124.2(4) . 4_686
C18 O14 Zn2 138.2(4) . 2_755
C16 C11 C12 119.2(6) . .
C16 C11 C17 120.5(5) . .
C12 C11 C17 120.2(6) . .
C11 C12 C13 120.5(6) . .
C11 C12 H12A 119.8 . .
C13 C12 H12A 119.8 . .
C14 C13 C12 119.8(6) . .
C14 C13 H13A 120.1 . .
C12 C13 H13A 120.1 . .
C13 C14 C15 118.8(5) . .
C13 C14 C18 119.8(5) . .
C15 C14 C18 121.3(6) . .
C16 C15 C14 120.8(6) . .
C16 C15 H15A 119.6 . .
C14 C15 H15A 119.6 . .
C11 C16 C15 120.8(6) . .
C11 C16 H16A 119.6 . .
C15 C16 H16A 119.6 . .
O12 C17 O11 125.9(5) . .
O12 C17 C11 116.8(6) . .
O11 C17 C11 117.4(5) . .
O14 C18 O13 125.9(5) . .
O14 C18 C14 117.4(5) . .
O13 C18 C14 116.7(5) . .
C24 O21 Zn1 111.4(4) . .
C24 O21 Zn2 119.9(4) . .
Zn1 O21 Zn2 103.45(15) . .
C23 C21 C22 120.3(5) . .
C23 C21 C24 121.1(5) . .
C22 C21 C24 118.7(5) . .
C23 C22 C21 119.9(6) 3_765 .
C23 C22 H22A 120.0 3_765 .
C21 C22 H22A 120.0 . .
C21 C23 C22 119.8(6) . 3_765
C21 C23 H23A 120.1 . .
C22 C23 H23A 120.1 3_765 .
O22 C24 O21 122.7(5) . .
O22 C24 C21 122.6(5) . .
O21 C24 C21 114.6(5) . .
C2 N1 C1 109.9(11) . .
C2 N1 C4 122.0(13) . .
C1 N1 C4 128.1(12) . .
C1 N2 C3 105.3(11) . .
C1 N2 C5 126.7(11) . .
C3 N2 C5 128.1(12) . .
N1 C1 N2 109.5(9) . .
N1 C1 H1A 125.2 . .
N2 C1 H1A 125.2 . .
N1 C2 C3 107.2(12) . .
N1 C2 H2A 126.4 . .
C3 C2 H2A 126.4 . .
N2 C3 C2 108.1(11) . .
N2 C3 H3A 126.0 . .
C2 C3 H3A 126.0 . .
N1 C4 H4A 109.5 . .
N1 C4 H4B 109.5 . .
H4A C4 H4B 109.5 . .
N1 C4 H4C 109.5 . .
H4A C4 H4C 109.5 . .
H4B C4 H4C 109.5 . .
C6 C5 N2 110.2(14) . .
C6 C5 H5A 109.6 . .
N2 C5 H5A 109.6 . .
C6 C5 H5B 109.6 . .
N2 C5 H5B 109.6 . .
H5A C5 H5B 108.1 . .
C5 C6 H6A 109.5 . .
C5 C6 H6B 109.5 . .
H6A C6 H6B 109.5 . .
C5 C6 H6C 109.5 . .
H6A C6 H6C 109.5 . .
H6B C6 H6C 109.5 . .

loop_
_geom_bond_atom_site_label_1
_geom_bond_atom_site_label_2
_geom_bond_distance
_geom_bond_site_symmetry_2
Zn1 O11 1.947(4) .
Zn1 O13 1.968(4) 4_585
Zn1 O21 1.970(4) .
Zn1 I1 2.5472(8) .
Zn2 O14 2.022(4) 2_745
Zn2 O14 2.022(4) 4_585
Zn2 O12 2.065(4) .
Zn2 O12 2.065(4) 3_775
Zn2 O21 2.187(4) 3_775
Zn2 O21 2.187(4) .
O11 C17 1.266(7) .
O12 C17 1.242(7) .
O13 C18 1.248(7) .
O13 Zn1 1.968(4) 4_686
O14 C18 1.243(7) .
O14 Zn2 2.022(4) 2_755
C11 C16 1.368(9) .
C11 C12 1.377(8) .
C11 C17 1.501(8) .
C12 C13 1.389(8) .
C12 H12A 0.9300 .
C13 C14 1.380(9) .
C13 H13A 0.9300 .
C14 C15 1.384(8) .
C14 C18 1.494(8) .
C15 C16 1.365(8) .
C15 H15A 0.9300 .
C16 H16A 0.9300 .
O21 C24 1.315(7) .
O22 C24 1.212(7) .
C21 C23 1.374(8) .
C21 C22 1.387(8) .
C21 C24 1.509(8) .
C22 C23 1.378(8) 3_765
C22 H22A 0.9300 .
C23 C22 1.378(8) 3_765
C23 H23A 0.9300 .
N1 C2 1.260(14) .
N1 C1 1.282(13) .
N1 C4 1.463(15) .
N2 C1 1.305(12) .
N2 C3 1.325(13) .
N2 C5 1.499(15) .
C1 H1A 0.9300 .
C2 C3 1.328(17) .
C2 H2A 0.9300 .
C3 H3A 0.9300 .
C4 H4A 0.9600 .
C4 H4B 0.9600 .
C4 H4C 0.9600 .
C5 C6 1.38(2) .
C5 H5A 0.9700 .
C5 H5B 0.9700 .
C6 H6A 0.9600 .
C6 H6B 0.9600 .
C6 H6C 0.9600 .

loop_
_geom_torsion_atom_site_label_1
_geom_torsion_atom_site_label_2
_geom_torsion_atom_site_label_3
_geom_torsion_atom_site_label_4
_geom_torsion
_geom_torsion_site_symmetry_1
_geom_torsion_site_symmetry_4
O13 Zn1 O11 C17 -84.7(4) 4_585 .
O21 Zn1 O11 C17 27.1(5) . .
I1 Zn1 O11 C17 158.8(4) . .
O14 Zn2 O12 C17 -111.4(8) 2_745 .
O14 Zn2 O12 C17 68.6(8) 4_585 .
O12 Zn2 O12 C17 37(100) 3_775 .
O21 Zn2 O12 C17 157.7(7) 3_775 .
O21 Zn2 O12 C17 -22.3(7) . .
C16 C11 C12 C13 2.0(11) . .
C17 C11 C12 C13 -178.2(6) . .
C11 C12 C13 C14 -2.2(12) . .
C12 C13 C14 C15 1.2(11) . .
C12 C13 C14 C18 178.1(6) . .
C13 C14 C15 C16 0.0(10) . .
C18 C14 C15 C16 -176.9(6) . .
C12 C11 C16 C15 -0.8(11) . .
C17 C11 C16 C15 179.4(6) . .
C14 C15 C16 C11 -0.1(11) . .
Zn2 O12 C17 O11 -12.6(12) . .
Zn2 O12 C17 C11 168.1(5) . .
Zn1 O11 C17 O12 11.1(8) . .
Zn1 O11 C17 C11 -169.7(4) . .
C16 C11 C17 O12 -9.0(9) . .
C12 C11 C17 O12 171.2(6) . .
C16 C11 C17 O11 171.6(6) . .
C12 C11 C17 O11 -8.1(9) . .
Zn2 O14 C18 O13 -22.6(10) 2_755 .
Zn2 O14 C18 C14 157.3(5) 2_755 .
Zn1 O13 C18 O14 13.7(9) 4_686 .
Zn1 O13 C18 C14 -166.2(4) 4_686 .
C13 C14 C18 O14 180.0(6) . .
C15 C14 C18 O14 -3.2(9) . .
C13 C14 C18 O13 -0.2(9) . .
C15 C14 C18 O13 176.7(6) . .
O11 Zn1 O21 C24 73.6(4) . .
O13 Zn1 O21 C24 -170.6(4) 4_585 .
I1 Zn1 O21 C24 -58.0(4) . .
O11 Zn1 O21 Zn2 -56.5(2) . .
O13 Zn1 O21 Zn2 59.4(2) 4_585 .
I1 Zn1 O21 Zn2 171.93(8) . .
O14 Zn2 O21 C24 5.3(4) 2_745 .
O14 Zn2 O21 C24 -174.7(4) 4_585 .
O12 Zn2 O21 C24 -79.3(4) . .
O12 Zn2 O21 C24 100.7(4) 3_775 .
O21 Zn2 O21 C24 165(44) 3_775 .
O14 Zn2 O21 Zn1 129.96(19) 2_745 .
O14 Zn2 O21 Zn1 -50.04(19) 4_585 .
O12 Zn2 O21 Zn1 45.41(19) . .
O12 Zn2 O21 Zn1 -134.59(19) 3_775 .
O21 Zn2 O21 Zn1 -70(14) 3_775 .
C23 C21 C22 C23 -0.8(11) . 3_765
C24 C21 C22 C23 179.0(6) . 3_765
C22 C21 C23 C22 0.8(11) . 3_765
C24 C21 C23 C22 -178.9(6) . 3_765
Zn1 O21 C24 O22 -18.2(7) . .
Zn2 O21 C24 O22 102.6(6) . .
Zn1 O21 C24 C21 159.0(4) . .
Zn2 O21 C24 C21 -80.1(5) . .
C23 C21 C24 O22 163.2(6) . .
C22 C21 C24 O22 -16.6(9) . .
C23 C21 C24 O21 -14.0(8) . .
C22 C21 C24 O21 166.2(5) . .
C2 N1 C1 N2 1.9(15) . .
C4 N1 C1 N2 -178.7(11) . .
C3 N2 C1 N1 0.5(14) . .
C5 N2 C1 N1 178.8(11) . .
C1 N1 C2 C3 -3.4(17) . .
C4 N1 C2 C3 177.1(13) . .
C1 N2 C3 C2 -2.5(16) . .
C5 N2 C3 C2 179.2(13) . .
N1 C2 C3 N2 3.7(18) . .
C1 N2 C5 C6 -110.2(17) . .
C3 N2 C5 C6 68(2) . .
